data_7225659
loop_
_publ_author_name
'Chen, Wei-Chen'
'Parthasarathy, Gandeepan'
'Tsai, Chia-Hung'
'Luo, Ching-Zong'
'Rajamalli, Pachaiyappan'
'Cheng, Chien Hong'

_publ_section_title
;
 A Concise Synthesis of Quinolinium, and Biquinolinium Salts and
 Biquinolines from Benzylic Azides and Alkenes Promoted by Copper(II)
 Species
;
_journal_name_full 'RSC Adv.'
_journal_paper_doi 10.1039/C6RA11840B
_journal_year 2016
_chemical_formula_moiety 'C32 H24 N2'
_chemical_formula_sum 'C32 H24 N2'
_chemical_formula_weight 436.53
_chemical_name_systematic
;
 ?
;
_space_group_IT_number 61
_symmetry_cell_setting orthorhombic
_symmetry_space_group_name_Hall '-P 2ac 2ab'
_symmetry_space_group_name_H-M 'P b c a'
_atom_sites_solution_hydrogens geom
_atom_sites_solution_primary direct
_atom_sites_solution_secondary difmap
_audit_creation_method SHELXL-97
_audit_update_record
;
2015-11-02 deposited with the CCDC.
2016-06-22 downloaded from the CCDC.
;
_cell_angle_alpha 90.00
_cell_angle_beta 90.00
_cell_angle_gamma 90.00
_cell_formula_units_Z 8
_cell_length_a 7.917(6)
_cell_length_b 22.675(14)
_cell_length_c 25.49(2)
_cell_measurement_reflns_used 0
_cell_measurement_temperature 200(2)
_cell_measurement_theta_max 0
_cell_measurement_theta_min 0
_cell_volume 4576(6)
_computing_molecular_graphics 'Ortep-3 for Windows (Farrugia, 1997)'
_computing_publication_material 'WinGX publication routines (Farrugia, 1999)'
_computing_structure_refinement 'SHELXL-97 (Sheldrick, 1997)'
_computing_structure_solution 'SHELXS-86 (Sheldrick, 1986)'
_diffrn_ambient_temperature 200(2)
_diffrn_measured_fraction_theta_full 0.986
_diffrn_measured_fraction_theta_max 0.986
_diffrn_radiation_monochromator graphite
_diffrn_radiation_source 'fine-focus sealed tube'
_diffrn_radiation_type MoK\a
_diffrn_radiation_wavelength 0.71073
_diffrn_reflns_av_R_equivalents 0.1883
_diffrn_reflns_av_sigmaI/netI 0.4043
_diffrn_reflns_limit_h_max 9
_diffrn_reflns_limit_h_min -8
_diffrn_reflns_limit_k_max 17
_diffrn_reflns_limit_k_min -26
_diffrn_reflns_limit_l_max 26
_diffrn_reflns_limit_l_min -30
_diffrn_reflns_number 19221
_diffrn_reflns_theta_full 25.05
_diffrn_reflns_theta_max 25.05
_diffrn_reflns_theta_min 1.97
_exptl_absorpt_coefficient_mu 0.074
_exptl_absorpt_correction_T_max 0.9985
_exptl_absorpt_correction_T_min 0.9818
_exptl_absorpt_correction_type multi-scan
_exptl_crystal_colour orange
_exptl_crystal_density_diffrn 1.267
_exptl_crystal_density_method 'not measured'
_exptl_crystal_description prism
_exptl_crystal_F_000 1840
_exptl_crystal_size_max 0.25
_exptl_crystal_size_mid 0.23
_exptl_crystal_size_min 0.02
_refine_diff_density_max 0.261
_refine_diff_density_min -0.249
_refine_diff_density_rms 0.062
_refine_ls_extinction_method none
_refine_ls_goodness_of_fit_ref 0.915
_refine_ls_hydrogen_treatment constr
_refine_ls_matrix_type full
_refine_ls_number_parameters 307
_refine_ls_number_reflns 4006
_refine_ls_number_restraints 0
_refine_ls_restrained_S_all 0.915
_refine_ls_R_factor_all 0.3434
_refine_ls_R_factor_gt 0.0946
_refine_ls_shift/su_max 0.000
_refine_ls_shift/su_mean 0.000
_refine_ls_structure_factor_coef Fsqd
_refine_ls_weighting_details 'calc w=1/[\s^2^(Fo^2^)+(0.0589P)^2^+0.0000P] where P=(Fo^2^+2Fc^2^)/3'
_refine_ls_weighting_scheme calc
_refine_ls_wR_factor_gt 0.1475
_refine_ls_wR_factor_ref 0.2222
_reflns_number_gt 1068
_reflns_number_total 4006
_reflns_threshold_expression >2sigma(I)
_cod_data_source_file c6ra11840b2.cif
_cod_data_source_block a16581a
_cod_original_cell_volume 4577(6)
_cod_database_code 7225659

loop_
_symmetry_equiv_pos_as_xyz
'x, y, z'
'-x+1/2, -y, z+1/2'
'-x, y+1/2, -z+1/2'
'x+1/2, -y+1/2, -z'
'-x, -y, -z'
'x-1/2, y, -z-1/2'
'x, -y-1/2, z-1/2'
'-x-1/2, y-1/2, z'

loop_
_atom_site_label
_atom_site_type_symbol
_atom_site_fract_x
_atom_site_fract_y
_atom_site_fract_z
_atom_site_U_iso_or_equiv
_atom_site_adp_type
_atom_site_occupancy
_atom_site_symmetry_multiplicity
_atom_site_calc_flag
_atom_site_refinement_flags
C1 C 0.5328(9) 0.2436(3) 0.1496(3) 0.045(2) Uani 1 1 d .
H1 H 0.5188 0.2243 0.1168 0.054 Uiso 1 1 calc R
C2 C 0.5937(8) 0.3035(3) 0.1495(3) 0.043(2) Uani 1 1 d .
H2 H 0.6116 0.3239 0.1174 0.051 Uiso 1 1 calc R
C3 C 0.6257(8) 0.3305(3) 0.1971(3) 0.0308(19) Uani 1 1 d .
C4 C 0.6864(10) 0.3936(3) 0.1942(3) 0.039(2) Uani 1 1 d .
C5 C 0.8037(9) 0.4112(3) 0.1560(3) 0.042(2) Uani 1 1 d .
H5 H 0.8482 0.3829 0.1323 0.050 Uiso 1 1 calc R
C6 C 0.8550(9) 0.4694(3) 0.1526(3) 0.048(2) Uani 1 1 d .
H6 H 0.9351 0.4806 0.1267 0.057 Uiso 1 1 calc R
C7 C 0.7916(9) 0.5107(3) 0.1860(3) 0.045(2) Uani 1 1 d .
H7 H 0.8281 0.5505 0.1833 0.054 Uiso 1 1 calc R
C8 C 0.6746(10) 0.4953(3) 0.2238(3) 0.044(2) Uani 1 1 d .
H8 H 0.6315 0.5242 0.2472 0.053 Uiso 1 1 calc R
C9 C 0.6195(9) 0.4361(3) 0.2275(3) 0.036(2) Uani 1 1 d .
H9 H 0.5367 0.4254 0.2527 0.043 Uiso 1 1 calc R
C10 C 0.5978(9) 0.2982(3) 0.2438(3) 0.0310(19) Uani 1 1 d .
C11 C 0.5250(9) 0.2404(3) 0.2394(3) 0.0347(19) Uani 1 1 d .
C12 C 0.4805(8) 0.2098(3) 0.2859(3) 0.035(2) Uani 1 1 d .
C13 C 0.3961(9) 0.1505(3) 0.2811(3) 0.051(2) Uani 1 1 d .
H13A H 0.3797 0.1410 0.2440 0.077 Uiso 1 1 calc R
H13B H 0.2863 0.1516 0.2988 0.077 Uiso 1 1 calc R
H13C H 0.4675 0.1203 0.2975 0.077 Uiso 1 1 calc R
C14 C 0.5196(9) 0.2323(3) 0.3334(3) 0.038(2) Uani 1 1 d .
H14 H 0.4861 0.2115 0.3641 0.046 Uiso 1 1 calc R
C15 C 0.6107(9) 0.2871(3) 0.3388(3) 0.035(2) Uani 1 1 d .
C16 C 0.6455(8) 0.3190(3) 0.2939(3) 0.036(2) Uani 1 1 d .
H16 H 0.7026 0.3557 0.2967 0.043 Uiso 1 1 calc R
C17 C 0.6691(8) 0.3051(3) 0.3929(3) 0.0331(19) Uani 1 1 d .
C18 C 0.7047(9) 0.2621(3) 0.4313(3) 0.040(2) Uani 1 1 d .
H18 H 0.6893 0.2218 0.4222 0.048 Uiso 1 1 calc R
C19 C 0.7595(9) 0.2745(3) 0.4805(3) 0.038(2) Uani 1 1 d .
C20 C 0.7840(9) 0.2264(3) 0.5199(3) 0.052(2) Uani 1 1 d .
H20A H 0.8246 0.2433 0.5530 0.078 Uiso 1 1 calc R
H20B H 0.8673 0.1981 0.5067 0.078 Uiso 1 1 calc R
H20C H 0.6763 0.2062 0.5260 0.078 Uiso 1 1 calc R
C21 C 0.7867(9) 0.3354(3) 0.4943(3) 0.041(2) Uani 1 1 d .
C22 C 0.7560(8) 0.3802(3) 0.4569(3) 0.0322(19) Uani 1 1 d .
C23 C 0.6939(8) 0.3648(3) 0.4064(3) 0.039(2) Uani 1 1 d .
H23 H 0.6690 0.3949 0.3816 0.046 Uiso 1 1 calc R
C24 C 0.7812(8) 0.4412(3) 0.4723(3) 0.038(2) Uani 1 1 d .
C25 C 0.7544(9) 0.4923(3) 0.4362(3) 0.036(2) Uani 1 1 d .
C26 C 0.8274(9) 0.4952(3) 0.3868(3) 0.039(2) Uani 1 1 d .
H26 H 0.8973 0.4638 0.3751 0.047 Uiso 1 1 calc R
C27 C 0.8001(9) 0.5432(3) 0.3543(3) 0.050(2) Uani 1 1 d .
H27 H 0.8513 0.5444 0.3206 0.061 Uiso 1 1 calc R
C28 C 0.6963(10) 0.5903(3) 0.3709(4) 0.053(2) Uani 1 1 d .
H28 H 0.6748 0.6228 0.3483 0.064 Uiso 1 1 calc R
C29 C 0.6269(10) 0.5883(3) 0.4206(4) 0.055(2) Uani 1 1 d .
H29 H 0.5604 0.6204 0.4327 0.066 Uiso 1 1 calc R
C30 C 0.6532(9) 0.5395(3) 0.4531(3) 0.050(2) Uani 1 1 d .
H30 H 0.6025 0.5383 0.4869 0.060 Uiso 1 1 calc R
C31 C 0.8312(10) 0.4501(3) 0.5228(3) 0.053(2) Uani 1 1 d .
H31 H 0.8482 0.4893 0.5348 0.064 Uiso 1 1 calc R
C32 C 0.8587(10) 0.4030(3) 0.5579(3) 0.057(3) Uani 1 1 d .
H32 H 0.8945 0.4121 0.5925 0.069 Uiso 1 1 calc R
N1 N 0.4951(7) 0.2139(2) 0.1928(3) 0.0414(17) Uani 1 1 d .
N2 N 0.8371(8) 0.3465(3) 0.5451(3) 0.0533(19) Uani 1 1 d .

loop_
_atom_site_aniso_label
_atom_site_aniso_U_11
_atom_site_aniso_U_22
_atom_site_aniso_U_33
_atom_site_aniso_U_23
_atom_site_aniso_U_13
_atom_site_aniso_U_12
C1 0.053(6) 0.033(5) 0.049(6) -0.010(4) -0.004(5) 0.006(5)
C2 0.033(5) 0.031(5) 0.064(6) 0.006(4) 0.001(5) 0.007(4)
C3 0.035(5) 0.018(4) 0.039(5) -0.007(4) -0.002(4) 0.007(4)
C4 0.043(6) 0.033(5) 0.043(5) -0.001(4) 0.001(5) 0.004(5)
C5 0.040(6) 0.031(4) 0.054(6) -0.002(4) 0.014(5) 0.011(5)
C6 0.044(6) 0.023(4) 0.077(7) 0.015(4) 0.012(5) 0.007(5)
C7 0.038(6) 0.029(5) 0.067(6) 0.016(5) 0.001(5) 0.007(4)
C8 0.054(6) 0.019(4) 0.059(6) -0.001(4) 0.001(5) 0.000(5)
C9 0.034(5) 0.039(4) 0.036(5) 0.007(4) -0.003(4) 0.000(4)
C10 0.039(5) 0.024(4) 0.030(5) 0.001(4) -0.002(4) 0.008(4)
C11 0.028(5) 0.026(4) 0.051(6) -0.006(4) 0.001(5) 0.006(4)
C12 0.026(5) 0.025(4) 0.054(6) -0.001(4) -0.003(5) -0.004(4)
C13 0.045(5) 0.034(4) 0.075(6) 0.000(4) -0.015(4) -0.002(4)
C14 0.042(6) 0.032(5) 0.041(5) 0.005(4) 0.004(5) -0.002(4)
C15 0.038(5) 0.021(4) 0.045(5) 0.000(4) 0.007(5) 0.001(4)
C16 0.035(5) 0.023(4) 0.050(6) 0.001(4) 0.002(5) 0.003(4)
C17 0.023(5) 0.033(4) 0.044(5) 0.002(4) 0.004(4) 0.004(4)
C18 0.050(6) 0.022(4) 0.049(6) 0.002(4) 0.010(5) -0.001(4)
C19 0.038(6) 0.030(4) 0.047(6) 0.006(4) -0.001(5) 0.003(4)
C20 0.054(6) 0.042(5) 0.059(6) 0.016(4) -0.011(5) -0.001(4)
C21 0.038(5) 0.041(5) 0.044(6) 0.007(4) 0.001(5) 0.003(5)
C22 0.031(5) 0.028(4) 0.038(5) -0.001(4) -0.004(4) 0.000(4)
C23 0.046(6) 0.027(4) 0.043(5) 0.005(4) -0.005(4) -0.002(4)
C24 0.032(5) 0.041(5) 0.042(5) -0.002(4) -0.004(4) 0.000(5)
C25 0.029(5) 0.038(5) 0.041(5) 0.002(4) -0.004(4) -0.007(4)
C26 0.036(5) 0.028(4) 0.052(6) 0.003(4) -0.006(5) -0.005(4)
C27 0.049(6) 0.050(5) 0.053(6) 0.007(5) 0.000(5) -0.008(5)
C28 0.066(7) 0.032(5) 0.062(6) 0.002(5) -0.021(6) -0.011(5)
C29 0.068(7) 0.025(5) 0.070(7) -0.005(5) -0.013(6) 0.003(5)
C30 0.038(6) 0.046(5) 0.065(6) -0.009(5) 0.001(5) -0.003(5)
C31 0.064(6) 0.047(5) 0.049(6) 0.002(5) -0.013(5) -0.008(5)
C32 0.075(7) 0.047(5) 0.050(6) -0.001(5) -0.017(5) -0.014(6)
N1 0.046(5) 0.029(4) 0.049(4) -0.009(4) -0.005(4) 0.003(3)
N2 0.055(5) 0.046(4) 0.059(5) 0.005(4) -0.004(4) -0.009(4)

loop_
_atom_type_symbol
_atom_type_description
_atom_type_scat_dispersion_real
_atom_type_scat_dispersion_imag
_atom_type_scat_source
C C 0.0033 0.0016 'International Tables Vol C Tables 4.2.6.8 and 6.1.1.4'
H H 0.0000 0.0000 'International Tables Vol C Tables 4.2.6.8 and 6.1.1.4'
N N 0.0061 0.0033 'International Tables Vol C Tables 4.2.6.8 and 6.1.1.4'

loop_
_geom_angle_atom_site_label_1
_geom_angle_atom_site_label_2
_geom_angle_atom_site_label_3
_geom_angle
N1 C1 C2 123.7(7)
N1 C1 H1 118.1
C2 C1 H1 118.1
C3 C2 C1 118.5(7)
C3 C2 H2 120.7
C1 C2 H2 120.7
C2 C3 C10 118.7(6)
C2 C3 C4 115.8(6)
C10 C3 C4 125.5(6)
C9 C4 C5 118.6(7)
C9 C4 C3 120.4(7)
C5 C4 C3 120.9(7)
C6 C5 C4 120.6(7)
C6 C5 H5 119.7
C4 C5 H5 119.7
C7 C6 C5 120.5(7)
C7 C6 H6 119.8
C5 C6 H6 119.8
C6 C7 C8 120.7(7)
C6 C7 H7 119.7
C8 C7 H7 119.7
C7 C8 C9 119.5(7)
C7 C8 H8 120.2
C9 C8 H8 120.2
C4 C9 C8 120.0(7)
C4 C9 H9 120.0
C8 C9 H9 120.0
C16 C10 C3 123.1(6)
C16 C10 C11 118.8(6)
C3 C10 C11 118.0(6)
N1 C11 C12 118.2(7)
N1 C11 C10 123.0(7)
C12 C11 C10 118.8(7)
C14 C12 C11 120.5(7)
C14 C12 C13 120.7(7)
C11 C12 C13 118.7(7)
C12 C13 H13A 109.5
C12 C13 H13B 109.5
H13A C13 H13B 109.5
C12 C13 H13C 109.5
H13A C13 H13C 109.5
H13B C13 H13C 109.5
C12 C14 C15 121.7(7)
C12 C14 H14 119.2
C15 C14 H14 119.2
C16 C15 C14 118.1(7)
C16 C15 C17 123.6(6)
C14 C15 C17 118.2(6)
C15 C16 C10 121.4(7)
C15 C16 H16 119.3
C10 C16 H16 119.3
C23 C17 C18 117.9(7)
C23 C17 C15 121.6(6)
C18 C17 C15 120.4(6)
C19 C18 C17 124.1(7)
C19 C18 H18 117.9
C17 C18 H18 117.9
C18 C19 C21 118.3(7)
C18 C19 C20 120.7(6)
C21 C19 C20 121.0(7)
C19 C20 H20A 109.5
C19 C20 H20B 109.5
H20A C20 H20B 109.5
C19 C20 H20C 109.5
H20A C20 H20C 109.5
H20B C20 H20C 109.5
N2 C21 C22 123.5(7)
N2 C21 C19 116.7(7)
C22 C21 C19 119.8(7)
C21 C22 C23 119.6(6)
C21 C22 C24 118.6(7)
C23 C22 C24 121.8(6)
C17 C23 C22 120.3(6)
C17 C23 H23 119.9
C22 C23 H23 119.9
C31 C24 C22 115.9(7)
C31 C24 C25 120.6(7)
C22 C24 C25 123.6(7)
C26 C25 C30 118.7(7)
C26 C25 C24 122.4(7)
C30 C25 C24 118.9(7)
C27 C26 C25 121.0(7)
C27 C26 H26 119.5
C25 C26 H26 119.5
C26 C27 C28 120.4(7)
C26 C27 H27 119.8
C28 C27 H27 119.8
C29 C28 C27 118.7(8)
C29 C28 H28 120.6
C27 C28 H28 120.6
C28 C29 C30 120.7(8)
C28 C29 H29 119.6
C30 C29 H29 119.6
C29 C30 C25 120.4(8)
C29 C30 H30 119.8
C25 C30 H30 119.8
C24 C31 C32 122.2(7)
C24 C31 H31 118.9
C32 C31 H31 118.9
N2 C32 C31 123.6(7)
N2 C32 H32 118.2
C31 C32 H32 118.2
C1 N1 C11 117.7(6)
C32 N2 C21 116.2(7)

loop_
_geom_bond_atom_site_label_1
_geom_bond_atom_site_label_2
_geom_bond_distance
C1 N1 1.325(8)
C1 C2 1.441(8)
C1 H1 0.9500
C2 C3 1.384(8)
C2 H2 0.9500
C3 C10 1.414(8)
C3 C4 1.511(8)
C4 C9 1.389(8)
C4 C5 1.403(8)
C5 C6 1.384(8)
C5 H5 0.9500
C6 C7 1.362(8)
C6 H6 0.9500
C7 C8 1.382(8)
C7 H7 0.9500
C8 C9 1.413(8)
C8 H8 0.9500
C9 H9 0.9500
C10 C16 1.412(8)
C10 C11 1.437(8)
C11 N1 1.352(8)
C11 C12 1.418(9)
C12 C14 1.352(8)
C12 C13 1.506(8)
C13 H13A 0.9800
C13 H13B 0.9800
C13 H13C 0.9800
C14 C15 1.443(8)
C14 H14 0.9500
C15 C16 1.384(8)
C15 C17 1.511(9)
C16 H16 0.9500
C17 C23 1.410(8)
C17 C18 1.411(8)
C18 C19 1.356(8)
C18 H18 0.9500
C19 C21 1.441(8)
C19 C20 1.496(8)
C20 H20A 0.9800
C20 H20B 0.9800
C20 H20C 0.9800
C21 N2 1.379(8)
C21 C22 1.415(8)
C22 C23 1.423(8)
C22 C24 1.450(8)
C23 H23 0.9500
C24 C31 1.362(8)
C24 C25 1.495(9)
C25 C26 1.386(8)
C25 C30 1.405(8)
C26 C27 1.385(8)
C26 H26 0.9500
C27 C28 1.413(9)
C27 H27 0.9500
C28 C29 1.381(9)
C28 H28 0.9500
C29 C30 1.399(8)
C29 H29 0.9500
C30 H30 0.9500
C31 C32 1.408(8)
C31 H31 0.9500
C32 N2 1.333(7)
C32 H32 0.9500
